data_7026219
loop_
_publ_author_name
'Seisenbaeva, Gulaim A.'
'Mallah, Talal'
'Kessler, Vadim G.'

_publ_section_title
;
 Highly symmetric organic ligand-capped Lindqvist structures derived from
 3d-elements.
;
_journal_issue 33
_journal_name_full 'Dalton transactions (Cambridge, England : 2003)'
_journal_page_first 7774
_journal_page_last 7779
_journal_paper_doi 10.1039/c0dt00275e
_journal_volume 39
_journal_year 2010
_chemical_formula_sum 'C50 H98 Co4 O19 Ti2'
_chemical_formula_weight 1334.80
_chemical_name_systematic
;
?
;
_space_group_IT_number 87
_symmetry_cell_setting tetragonal
_symmetry_space_group_name_Hall '-I 4'
_symmetry_space_group_name_H-M 'I 4/m'
_atom_sites_solution_hydrogens geom
_atom_sites_solution_primary direct
_atom_sites_solution_secondary difmap
_audit_creation_method SHELXL-97
_cell_angle_alpha 90.00
_cell_angle_beta 90.00
_cell_angle_gamma 90.00
_cell_formula_units_Z 2
_cell_length_a 14.0908(8)
_cell_length_b 14.0908(8)
_cell_length_c 16.6137(14)
_cell_measurement_reflns_used 668(I>4sigma(I))
_cell_measurement_temperature 298(2)
_cell_measurement_theta_max 24.00
_cell_measurement_theta_min 2.11
_cell_volume 3298.7(4)
_computing_cell_refinement 'Bruker SAINTPLUS'
_computing_data_collection 'Bruker SMART'
_computing_data_reduction 'Bruker SAINTPLUS'
_computing_molecular_graphics 'Bruker SHELXTL-NT'
_computing_publication_material 'Bruker SHELXTL-NT'
_computing_structure_refinement 'SHELXL-97 (Sheldrick, 1997)'
_computing_structure_solution 'SHELXS-97 (Sheldrick, 1990)'
_diffrn_ambient_temperature 298(2)
_diffrn_measured_fraction_theta_full 0.992
_diffrn_measured_fraction_theta_max 0.992
_diffrn_measurement_device_type 'Bruker SMART CCD 1k'
_diffrn_measurement_method 'Omega scan'
_diffrn_radiation_monochromator graphite
_diffrn_radiation_source 'fine-focus sealed tube'
_diffrn_radiation_type MoK\a
_diffrn_radiation_wavelength 0.71073
_diffrn_reflns_av_R_equivalents 0.0458
_diffrn_reflns_av_sigmaI/netI 0.0327
_diffrn_reflns_limit_h_max 17
_diffrn_reflns_limit_h_min -17
_diffrn_reflns_limit_k_max 17
_diffrn_reflns_limit_k_min -17
_diffrn_reflns_limit_l_max 20
_diffrn_reflns_limit_l_min -11
_diffrn_reflns_number 8816
_diffrn_reflns_theta_full 26.00
_diffrn_reflns_theta_max 26.00
_diffrn_reflns_theta_min 1.90
_exptl_absorpt_coefficient_mu 1.274
_exptl_absorpt_correction_T_max 0.8319
_exptl_absorpt_correction_T_min 0.6640
_exptl_absorpt_correction_type multi-scan
_exptl_absorpt_process_details 'Bruker SADABS'
_exptl_crystal_colour purple
_exptl_crystal_density_diffrn 1.344
_exptl_crystal_density_meas ?
_exptl_crystal_density_method 'not measured'
_exptl_crystal_description block
_exptl_crystal_F_000 1404
_exptl_crystal_size_max 0.35
_exptl_crystal_size_mid 0.25
_exptl_crystal_size_min 0.15
_refine_diff_density_max 0.288
_refine_diff_density_min -0.373
_refine_diff_density_rms 0.053
_refine_ls_extinction_coef 0.0018(3)
_refine_ls_extinction_expression Fc^*^=kFc[1+0.001xFc^2^\l^3^/sin(2\q)]^-1/4^
_refine_ls_extinction_method SHELXL
_refine_ls_goodness_of_fit_ref 0.984
_refine_ls_hydrogen_treatment constr
_refine_ls_matrix_type full
_refine_ls_number_parameters 115
_refine_ls_number_reflns 1673
_refine_ls_number_restraints 131
_refine_ls_restrained_S_all 0.981
_refine_ls_R_factor_all 0.0624
_refine_ls_R_factor_gt 0.0357
_refine_ls_shift/su_max 0.000
_refine_ls_shift/su_mean 0.000
_refine_ls_structure_factor_coef Fsqd
_refine_ls_weighting_details 'calc w=1/[\s^2^(Fo^2^)+(0.0596P)^2^+2.0765P] where P=(Fo^2^+2Fc^2^)/3'
_refine_ls_weighting_scheme calc
_refine_ls_wR_factor_gt 0.1033
_refine_ls_wR_factor_ref 0.1104
_reflns_number_gt 1129
_reflns_number_total 1673
_reflns_threshold_expression >2sigma(I)
_cod_data_source_file c0dt00275e.txt
_cod_data_source_block cotipn1m
_cod_depositor_comments
;
The following automatic conversions were performed:

'_symmetry_cell_setting' value 'Tetragonal' changed to 'tetragonal'
according to /home/saulius/struct/CIF-dictionaries/cif_core.dic
dictionary named 'cif_core.dic' version 2.4.2 from
2011-04-26.

'_exptl_absorpt_correction_type' value 'Multi-scan'
changed to 'multi-scan' according to
/home/saulius/struct/CIF-dictionaries/cif_core.dic dictionary named
'cif_core.dic' version 2.4.2 from 2011-04-26.

Automatic conversion script
Id: cif_fix_values 1891 2012-01-12 08:04:46Z andrius 

The following automatic conversions were performed:

'_exptl_crystal_density_meas' value 'not measured' was changed to '?'
- the value is perceived as not measured.

Automatic conversion script
Id: cif_fix_values 3008 2015-01-20 13:52:24Z robertas 
;
_cod_original_sg_symbol_H-M I4/m
_cod_database_code 7026219

loop_
_symmetry_equiv_pos_as_xyz
'x, y, z'
'-x, -y, z'
'-y, x, z'
'y, -x, z'
'x+1/2, y+1/2, z+1/2'
'-x+1/2, -y+1/2, z+1/2'
'-y+1/2, x+1/2, z+1/2'
'y+1/2, -x+1/2, z+1/2'
'-x, -y, -z'
'x, y, -z'
'y, -x, -z'
'-y, x, -z'
'-x+1/2, -y+1/2, -z+1/2'
'x+1/2, y+1/2, -z+1/2'
'y+1/2, -x+1/2, -z+1/2'
'-y+1/2, x+1/2, -z+1/2'

loop_
_atom_site_label
_atom_site_type_symbol
_atom_site_fract_x
_atom_site_fract_y
_atom_site_fract_z
_atom_site_U_iso_or_equiv
_atom_site_adp_type
_atom_site_occupancy
_atom_site_symmetry_multiplicity
_atom_site_calc_flag
_atom_site_refinement_flags
Co1 Co 0.07236(4) 0.14538(4) 0.0000 0.0474(2) Uani 1 2 d SU
Ti2 Ti 0.0000 0.0000 0.12905(6) 0.0468(3) Uani 1 4 d SU
O1 O 0.0000 0.0000 0.0000 0.0391(11) Uani 1 8 d SU
O2 O 0.20400(19) 0.08126(19) 0.0000 0.0522(7) Uani 1 2 d SU
O3 O 0.1324(2) 0.2736(2) 0.0000 0.0735(10) Uani 1 2 d SU
O4 O 0.05055(14) 0.12849(13) 0.11781(13) 0.0510(5) Uani 1 1 d U
O5 O 0.0000 0.0000 0.2360(3) 0.0727(13) Uani 1 4 d SDU
C6 C 0.0317(2) 0.2070(2) 0.1688(2) 0.0650(9) Uani 1 1 d U
H6A H -0.0165 0.1893 0.2077 0.078 Uiso 1 1 calc R
H6B H 0.0070 0.2590 0.1368 0.078 Uiso 1 1 calc R
C2 C 0.2826(3) 0.1258(3) 0.0000 0.0596(12) Uani 1 2 d SU
C1 C 0.3726(3) 0.0682(4) 0.0000 0.0831(17) Uani 1 2 d SU
H1A H 0.3571 0.0018 0.0000 0.125 Uiso 1 2 calc SR
H1B H 0.4091 0.0830 0.0472 0.125 Uiso 0.25 1 calc PR
H1C H 0.4091 0.0830 -0.0472 0.125 Uiso 0.25 1 calc PR
C7 C 0.1186(3) 0.2393(3) 0.2124(3) 0.0948(14) Uani 1 1 d U
H7A H 0.1668 0.2572 0.1736 0.114 Uiso 1 1 calc R
H7B H 0.1434 0.1874 0.2444 0.114 Uiso 1 1 calc R
C3 C 0.2923(4) 0.2222(4) 0.0000 0.0886(18) Uani 1 2 d SU
H3A H 0.3541 0.2453 0.0000 0.106 Uiso 1 2 calc SR
C4 C 0.2205(4) 0.2897(4) 0.0000 0.100(2) Uani 1 2 d SU
C8 C 0.0976(4) 0.3234(4) 0.2671(3) 0.139(2) Uani 1 1 d U
H8A H 0.1549 0.3430 0.2936 0.209 Uiso 1 1 calc R
H8B H 0.0514 0.3053 0.3067 0.209 Uiso 1 1 calc R
H8C H 0.0733 0.3751 0.2355 0.209 Uiso 1 1 calc R
C5 C 0.2452(6) 0.3941(5) 0.0000 0.203(6) Uani 1 2 d SU
H5A H 0.1880 0.4310 0.0000 0.305 Uiso 1 2 calc SR
H5B H 0.2817 0.4088 -0.0472 0.305 Uiso 0.25 1 calc PR
H5C H 0.2817 0.4088 0.0472 0.305 Uiso 0.25 1 calc PR
C11 C 0.092(2) 0.047(4) 0.369(2) 0.264(14) Uani 0.25 1 d PDU
C10 C 0.0000 0.0000 0.3837(8) 0.271(11) Uani 1 4 d SDU
C9 C -0.0548(15) -0.012(5) 0.3108(8) 0.173(10) Uani 0.25 1 d PDU

loop_
_atom_site_aniso_label
_atom_site_aniso_U_11
_atom_site_aniso_U_22
_atom_site_aniso_U_33
_atom_site_aniso_U_23
_atom_site_aniso_U_13
_atom_site_aniso_U_12
Co1 0.0448(4) 0.0405(3) 0.0569(4) 0.000 0.000 -0.0018(2)
Ti2 0.0475(4) 0.0475(4) 0.0455(6) 0.000 0.000 0.000
O1 0.0381(16) 0.0381(16) 0.041(3) 0.000 0.000 0.000
O2 0.0433(15) 0.0462(16) 0.067(2) 0.000 0.000 -0.0006(12)
O3 0.0590(19) 0.0443(17) 0.117(3) 0.000 0.000 -0.0028(14)
O4 0.0500(11) 0.0466(11) 0.0565(13) -0.0122(9) -0.0016(9) -0.0023(8)
O5 0.086(2) 0.086(2) 0.046(2) 0.000 0.000 0.000
C6 0.064(2) 0.061(2) 0.070(2) -0.0205(17) 0.0008(16) 0.0007(16)
C2 0.041(2) 0.055(2) 0.083(3) 0.000 0.000 -0.0066(19)
C1 0.042(3) 0.072(3) 0.135(5) 0.000 0.000 -0.002(2)
C7 0.083(3) 0.090(3) 0.111(3) -0.047(3) -0.022(2) -0.001(2)
C3 0.049(3) 0.057(3) 0.160(6) 0.000 0.000 -0.014(2)
C4 0.068(3) 0.051(3) 0.182(7) 0.000 0.000 -0.017(2)
C8 0.123(4) 0.124(4) 0.171(5) -0.090(4) -0.037(4) 0.001(3)
C5 0.095(6) 0.050(4) 0.465(18) 0.000 0.000 -0.025(4)
C11 0.34(3) 0.35(3) 0.10(2) -0.01(3) -0.031(19) -0.01(3)
C10 0.369(16) 0.369(16) 0.074(7) 0.000 0.000 0.000
C9 0.231(19) 0.24(2) 0.047(7) 0.035(19) 0.035(7) 0.05(2)

loop_
_atom_type_symbol
_atom_type_description
_atom_type_scat_dispersion_real
_atom_type_scat_dispersion_imag
_atom_type_scat_source
C C 0.0033 0.0016 'International Tables Vol C Tables 4.2.6.8 and 6.1.1.4'
H H 0.0000 0.0000 'International Tables Vol C Tables 4.2.6.8 and 6.1.1.4'
O O 0.0106 0.0060 'International Tables Vol C Tables 4.2.6.8 and 6.1.1.4'
Ti Ti 0.2776 0.4457 'International Tables Vol C Tables 4.2.6.8 and 6.1.1.4'
Co Co 0.3494 0.9721 'International Tables Vol C Tables 4.2.6.8 and 6.1.1.4'

loop_
_geom_angle_atom_site_label_1
_geom_angle_atom_site_label_2
_geom_angle_atom_site_label_3
_geom_angle
_geom_angle_site_symmetry_1
_geom_angle_site_symmetry_3
O3 Co1 O4 99.98(6) . 10
O3 Co1 O4 99.98(6) . .
O4 Co1 O4 157.54(11) 10 .
O3 Co1 O2 90.87(12) . .
O4 Co1 O2 94.95(6) 10 .
O4 Co1 O2 94.95(6) . .
O3 Co1 O1 178.64(10) . .
O4 Co1 O1 79.90(5) 10 .
O4 Co1 O1 79.90(5) . .
O2 Co1 O1 90.49(8) . .
O3 Co1 O2 94.21(12) . 3
O4 Co1 O2 84.18(6) 10 3
O4 Co1 O2 84.18(6) . 3
O2 Co1 O2 174.92(11) . 3
O1 Co1 O2 84.42(7) . 3
O3 Co1 Ti2 136.846(16) . 9
O4 Co1 Ti2 37.00(5) 10 9
O4 Co1 Ti2 122.86(6) . 9
O2 Co1 Ti2 90.36(6) . 9
O1 Co1 Ti2 43.137(16) . 9
O2 Co1 Ti2 85.93(5) 3 9
O3 Co1 Ti2 136.846(16) . .
O4 Co1 Ti2 122.86(6) 10 .
O4 Co1 Ti2 37.00(5) . .
O2 Co1 Ti2 90.36(6) . .
O1 Co1 Ti2 43.137(16) . .
O2 Co1 Ti2 85.93(5) 3 .
Ti2 Co1 Ti2 86.27(3) 9 .
O5 Ti2 O4 95.49(7) . 3
O5 Ti2 O4 95.49(7) . 4
O4 Ti2 O4 169.03(14) 3 4
O5 Ti2 O4 95.49(7) . .
O4 Ti2 O4 89.476(13) 3 .
O4 Ti2 O4 89.476(13) 4 .
O5 Ti2 O4 95.49(7) . 2
O4 Ti2 O4 89.476(13) 3 2
O4 Ti2 O4 89.476(13) 4 2
O4 Ti2 O4 169.03(14) . 2
O5 Ti2 O1 180.0 . .
O4 Ti2 O1 84.51(7) 3 .
O4 Ti2 O1 84.51(7) 4 .
O4 Ti2 O1 84.51(7) . .
O4 Ti2 O1 84.51(7) 2 .
O5 Ti2 Co1 133.137(16) . 9
O4 Ti2 Co1 82.62(6) 3 9
O4 Ti2 Co1 89.87(6) 4 9
O4 Ti2 Co1 131.17(8) . 9
O4 Ti2 Co1 37.91(6) 2 9
O1 Ti2 Co1 46.863(16) . 9
O5 Ti2 Co1 133.137(16) . 11
O4 Ti2 Co1 131.17(8) 3 11
O4 Ti2 Co1 37.91(6) 4 11
O4 Ti2 Co1 89.87(6) . 11
O4 Ti2 Co1 82.62(6) 2 11
O1 Ti2 Co1 46.863(16) . 11
Co1 Ti2 Co1 62.128(18) 9 11
O5 Ti2 Co1 133.137(16) . 3
O4 Ti2 Co1 37.91(6) 3 3
O4 Ti2 Co1 131.17(8) 4 3
O4 Ti2 Co1 82.62(6) . 3
O4 Ti2 Co1 89.87(6) 2 3
O1 Ti2 Co1 46.863(16) . 3
Co1 Ti2 Co1 62.128(18) 9 3
Co1 Ti2 Co1 93.73(3) 11 3
O5 Ti2 Co1 133.137(16) . .
O4 Ti2 Co1 89.87(6) 3 .
O4 Ti2 Co1 82.62(6) 4 .
O4 Ti2 Co1 37.91(6) . .
O4 Ti2 Co1 131.17(8) 2 .
O1 Ti2 Co1 46.863(16) . .
Co1 Ti2 Co1 93.73(3) 9 .
Co1 Ti2 Co1 62.128(18) 11 .
Co1 Ti2 Co1 62.128(18) 3 .
Ti2 O1 Ti2 180.0 9 .
Ti2 O1 Co1 90.0 9 .
Ti2 O1 Co1 90.0 . .
Ti2 O1 Co1 90.0 9 11
Ti2 O1 Co1 90.0 . 11
Co1 O1 Co1 90.0 . 11
Ti2 O1 Co1 90.0 9 9
Ti2 O1 Co1 90.0 . 9
Co1 O1 Co1 180.00(3) . 9
Co1 O1 Co1 90.0 11 9
Ti2 O1 Co1 90.0 9 3
Ti2 O1 Co1 90.0 . 3
Co1 O1 Co1 90.0 . 3
Co1 O1 Co1 180.00(3) 11 3
Co1 O1 Co1 90.0 9 3
C2 O2 Co1 124.5(3) . .
C2 O2 Co1 140.5(3) . 11
Co1 O2 Co1 95.08(11) . 11
C4 O3 Co1 125.4(3) . .
C6 O4 Ti2 126.6(2) . .
C6 O4 Co1 121.5(2) . .
Ti2 O4 Co1 105.09(9) . .
C9 O5 C9 44.6(8) 4 .
C9 O5 C9 44.6(8) 4 2
C9 O5 C9 64.9(13) . 2
C9 O5 C9 64.9(13) 4 3
C9 O5 C9 44.6(8) . 3
C9 O5 C9 44.6(8) 2 3
C9 O5 Ti2 147.6(6) 4 .
C9 O5 Ti2 147.6(6) . .
C9 O5 Ti2 147.6(6) 2 .
C9 O5 Ti2 147.6(6) 3 .
O4 C6 C7 111.9(3) . .
O2 C2 C3 125.3(4) . .
O2 C2 C1 117.8(4) . .
C3 C2 C1 116.9(4) . .
C6 C7 C8 111.5(4) . .
C2 C3 C4 127.5(5) . .
O3 C4 C3 126.4(5) . .
O3 C4 C5 113.7(6) . .
C3 C4 C5 119.9(5) . .
C10 C11 C11 45.8(2) . 3
C10 C11 C11 45.8(2) . 4
C11 C11 C11 90.000(4) 3 4
C10 C11 C9 52.4(15) . 4
C11 C11 C9 35.9(14) 3 4
C11 C11 C9 78.8(11) 4 4
C11 C10 C11 88.5(5) . 3
C11 C10 C11 88.5(5) . 4
C11 C10 C11 161(3) 3 4
C11 C10 C11 161(3) . 2
C11 C10 C11 88.5(5) 3 2
C11 C10 C11 88.5(5) 4 2
C11 C10 C9 90(3) . 3
C11 C10 C9 112.6(16) 3 3
C11 C10 C9 49(2) 4 3
C11 C10 C9 74(3) 2 3
C11 C10 C9 49(2) . 2
C11 C10 C9 90(3) 3 2
C11 C10 C9 74(3) 4 2
C11 C10 C9 112.6(16) 2 2
C9 C10 C9 45.5(8) 3 2
C11 C10 C9 74(3) . 4
C11 C10 C9 49(2) 3 4
C11 C10 C9 112.6(15) 4 4
C11 C10 C9 90(3) 2 4
C9 C10 C9 66.3(13) 3 4
C9 C10 C9 45.5(8) 2 4
C11 C10 C9 112.6(16) . .
C11 C10 C9 74(3) 3 .
C11 C10 C9 90(3) 4 .
C11 C10 C9 49(2) 2 .
C9 C10 C9 45.5(8) 3 .
C9 C10 C9 66.3(13) 2 .
C9 C10 C9 45.5(8) 4 .
C9 C9 C9 90.000(11) 4 3
C9 C9 C10 67.3(4) 4 .
C9 C9 C10 67.3(4) 3 .
C9 C9 O5 67.7(4) 4 .
C9 C9 O5 67.7(4) 3 .
C10 C9 O5 114.4(12) . .
C9 C9 C11 43(4) 4 3
C9 C9 C11 113(3) 3 3
C10 C9 C11 53.6(17) . 3
O5 C9 C11 110(4) . 3

loop_
_geom_bond_atom_site_label_1
_geom_bond_atom_site_label_2
_geom_bond_distance
_geom_bond_site_symmetry_2
Co1 O3 1.996(3) .
Co1 O4 1.995(2) 10
Co1 O4 1.995(2) .
Co1 O2 2.063(3) .
Co1 O1 2.2883(5) .
Co1 O2 2.317(3) 3
Co1 Ti2 3.1358(8) 9
Co1 Ti2 3.1358(8) .
Ti2 O5 1.777(5) .
Ti2 O4 1.9546(19) 3
Ti2 O4 1.9546(19) 4
Ti2 O4 1.9546(19) .
Ti2 O4 1.9546(19) 2
Ti2 O1 2.1441(11) .
Ti2 Co1 3.1358(8) 9
Ti2 Co1 3.1358(8) 11
Ti2 Co1 3.1358(8) 3
O1 Ti2 2.1441(11) 9
O1 Co1 2.2883(5) 11
O1 Co1 2.2883(5) 9
O1 Co1 2.2883(5) 3
O2 C2 1.273(5) .
O2 Co1 2.317(3) 11
O3 C4 1.262(6) .
O4 C6 1.419(3) .
O5 C9 1.473(13) 4
O5 C9 1.473(13) .
O5 C9 1.473(13) 2
O5 C9 1.473(13) 3
C6 C7 1.495(5) .
C2 C3 1.364(7) .
C2 C1 1.507(6) .
C7 C8 1.522(5) .
C3 C4 1.389(7) .
C4 C5 1.511(8) .
C11 C10 1.468(18) .
C11 C11 2.05(2) 3
C11 C11 2.05(2) 4
C11 C9 1.75(6) 4
C10 C11 1.468(18) 3
C10 C11 1.468(18) 4
C10 C11 1.468(18) 2
C10 C9 1.445(15) 3
C10 C9 1.445(15) 2
C10 C9 1.445(15) 4
C10 C9 1.445(15) .
C9 C9 1.12(2) 4
C9 C9 1.12(2) 3
C9 C11 1.75(6) 3
